data_1008656
loop_
_publ_author_name
'Soubeyroux, J L'
'Pontonnier, L'
'Miraglia, S'
'Isnard, O'
'Fruchart, D'
'Akiba, E'
'Hayakawa, H'
'Fujitani, S'
'Yonezu, I'

_publ_section_title
;
Crystal structure and microstructure analysis of alloys Zr(Mn~1-
x~M~x~)~2~H~y~ with M=V,Fe,Co,Ni,Al and their hydrides
;
_journal_coden_ASTM ZPCFAX
_journal_name_full
;
Zeitschrift fuer Physikalische Chemie (Frankfurt Am Main)
;
_journal_page_first 187
_journal_page_last 198
_journal_paper_doi 10.1524/zpch.1993.179.Part_1_2.187
_journal_volume 179
_journal_year 1993
_chemical_formula_analytical 'Zr (Mn1.82 Ni0.43) D2.96'
_chemical_formula_structural 'Zr (Mn1.658 Ni0.342) D2.85'
_chemical_formula_sum 'D2.85 Mn1.658 Ni0.342 Zr'
_chemical_name_systematic
;
Zirconium manganese nickel deuteride (1/1.7/0.3/2.9)
;
_space_group_IT_number 194
_symmetry_cell_setting hexagonal
_symmetry_Int_Tables_number 194
_symmetry_space_group_name_Hall '-P 6c 2c'
_symmetry_space_group_name_H-M 'P 63/m m c'
_cell_angle_alpha 90
_cell_angle_beta 90
_cell_angle_gamma 120
_cell_formula_units_Z 4
_cell_length_a 5.371(3)
_cell_length_b 5.371(3)
_cell_length_c 8.729(5)
_cell_volume 218.1
_refine_ls_R_factor_all 0.011
_cod_original_formula_sum 'D2.85 Mn1.658 Ni.342 Zr'
_cod_database_code 1008656

loop_
_symmetry_equiv_pos_as_xyz
x,y,z
-y,x-y,z
y-x,-x,z
-y,-x,z
y-x,y,z
x,x-y,z
-x,-y,-z
y,y-x,-z
x-y,x,-z
y,x,-z
x-y,-y,-z
-x,y-x,-z
-x,-y,1/2+z
y,y-x,1/2+z
x-y,x,1/2+z
y,x,1/2+z
x-y,-y,1/2+z
-x,y-x,1/2+z
x,y,1/2-z
-y,x-y,1/2-z
y-x,-x,1/2-z
-y,-x,1/2-z
y-x,y,1/2-z
x,x-y,1/2-z

loop_
_atom_site_label
_atom_site_type_symbol
_atom_site_symmetry_multiplicity
_atom_site_Wyckoff_symbol
_atom_site_fract_x
_atom_site_fract_y
_atom_site_fract_z
_atom_site_occupancy
_atom_site_attached_hydrogens
_atom_site_calc_flag
Zr1 Zr0 4 f 0.3333 0.6667 0.442(3) 1. 0 d
Mn1 Mn0 2 a 0. 0. 0. 0.88 0 d
Ni1 Ni0 2 a 0. 0. 0. 0.12 0 d
Mn2 Mn0 6 h 0.826(4) 0.652(8) 0.25 0.812 0 d
Ni2 Ni0 6 h 0.826(4) 0.652(8) 0.25 0.188 0 d
D1 D0 24 l 0.058(6) 0.345(6) 0.573(5) 0.2033(67) 0 d
D2 D0 12 k 0.461(8) 0.922(16) 0.627(5) 0.3433(267) 0 d
D3 D0 6 h 0.450(9) 0.900(18) 0.25 0.400(13) 0 d

loop_
_atom_type_symbol
_atom_type_oxidation_number
Zr0 0.000
Mn0 0.000
Ni0 0.000
D0 0.000
